data_1521525
loop_
_publ_author_name
'Lissner, F.'
'Schleid, T.'

_publ_section_title
;
 Na2 Zr S3 : ein ternaeres Sulfid des Zirconiums mit aufgefuellter (Al
 Cl3)-Struktur
;
_journal_name_full 'Zeitschrift fuer Anorganische und Allgemeine Chemie'
_journal_page_first 195
_journal_page_last 196
_journal_volume 625
_journal_year 1999
_chemical_formula_sum 'Na1.912 S3 Zr1.088'
_chemical_name_systematic 'Na1.912 Zr1.088 S3'
_space_group_IT_number 12
_symmetry_space_group_name_Hall '-C 2y'
_symmetry_space_group_name_H-M 'C 1 2/m 1'
_cell_angle_alpha 90
_cell_angle_beta 108.78
_cell_angle_gamma 90
_cell_formula_units_Z 4
_cell_length_a 6.6469
_cell_length_b 11.525
_cell_length_c 6.9548
_cell_volume 504.412
_citation_journal_id_ASTM ZAACAB
_cod_data_source_file Lissner_ZAACAB_1999_840.cif
_cod_data_source_block Na1.912S3Zr1.088
_cod_database_code 1521525

loop_
_symmetry_equiv_pos_as_xyz
x,y,z
-x,y,-z
-x,-y,-z
x,-y,z
x+1/2,y+1/2,z
-x+1/2,y+1/2,-z
-x+1/2,-y+1/2,-z
x+1/2,-y+1/2,z

loop_
_atom_site_label
_atom_site_type_symbol
_atom_site_fract_x
_atom_site_fract_y
_atom_site_fract_z
_atom_site_occupancy
_atom_site_U_iso_or_equiv
Zr1 Zr+3 0 0 0 0.175 0.0
S1 S-2 0.283 0 0.7786 1 0.0
S2 S-2 0.2534 0.17893 0.2217 1 0.0
Zr2 Zr+3 0 0.33213 0 1 0.0
Na1 Na+1 0 0 0 0.825 0.0
Na2 Na+1 0 0.5 0.5 1 0.0
Na3 Na+1 0 0.1593 0.5 1 0.0
